data_4104484
loop_
_publ_author_name
'Keith Huynh'
'Alan J. Lough'
'Michelle A. M. Forgeron'
'Martin Bendle'
'Alejandro Presa Soto'
'Roderick E. Wasylishen'
'Ian Manners'

_publ_section_title
;
 Synthesis and Reactivity of Phosphine-Stabilized Phosphoranimine Cations,
 [R3P.PR'2=NSiMe3]+
;
_journal_name_full 'Journal of the American Chemical Society'
_journal_page_first 7905
_journal_page_last 7916
_journal_paper_doi 10.1021/ja900256g
_journal_volume 131
_journal_year 2009
_chemical_formula_moiety 'C10 H22 F6 N O2 P2 Si, Br'
_chemical_formula_sum 'C10 H22 Br F6 N O2 P2 Si'
_chemical_formula_weight 472.23
_chemical_name_systematic
; 
 ? 
;
_space_group_IT_number 14
_symmetry_cell_setting monoclinic
_symmetry_space_group_name_Hall '-P 2ybc'
_symmetry_space_group_name_H-M 'P 1 21/c 1'
_atom_sites_solution_hydrogens geom
_atom_sites_solution_primary direct
_atom_sites_solution_secondary difmap
_audit_creation_method SHELXL-97
_cell_angle_alpha 90.00
_cell_angle_beta 111.208(2)
_cell_angle_gamma 90.00
_cell_formula_units_Z 4
_cell_length_a 16.0802(5)
_cell_length_b 9.2065(3)
_cell_length_c 15.4421(3)
_cell_measurement_reflns_used 13292
_cell_measurement_temperature 150(1)
_cell_measurement_theta_max 27.5
_cell_measurement_theta_min 2.6
_cell_volume 2131.26(11)
_computing_cell_refinement 'Denzo-SMN (Otwinowski & Minor, 1997)'
_computing_data_collection 'Collect (Nonius BV, 1997-2003)'
_computing_data_reduction Denzo-SMN
_computing_molecular_graphics 'SHELXTL V6.1'
_computing_publication_material 'SHELXTL V6.1'
_computing_structure_refinement 'SHELXTL V6.1 (Sheldrick, 2001)'
_computing_structure_solution 'SIR-92 (Altomare et al., 1994)'
_diffrn_ambient_temperature 150(2)
_diffrn_detector_area_resol_mean 9
_diffrn_measured_fraction_theta_full 0.982
_diffrn_measured_fraction_theta_max 0.957
_diffrn_measurement_device_type 'Bruker-Nonius KappaCCD'
_diffrn_measurement_method '\f scans and \w scans with \k offsets'
_diffrn_radiation_monochromator graphite
_diffrn_radiation_source 'fine-focus sealed tube'
_diffrn_radiation_type MoK\a
_diffrn_radiation_wavelength 0.71073
_diffrn_reflns_av_R_equivalents 0.0438
_diffrn_reflns_av_sigmaI/netI 0.0525
_diffrn_reflns_limit_h_max 19
_diffrn_reflns_limit_h_min -18
_diffrn_reflns_limit_k_max 11
_diffrn_reflns_limit_k_min -11
_diffrn_reflns_limit_l_max 18
_diffrn_reflns_limit_l_min -19
_diffrn_reflns_number 13292
_diffrn_reflns_theta_full 27.49
_diffrn_reflns_theta_max 27.49
_diffrn_reflns_theta_min 2.60
_diffrn_standards_decay_% 0
_diffrn_standards_interval_count 0
_diffrn_standards_interval_time 0
_diffrn_standards_number 0
_exptl_absorpt_coefficient_mu 2.187
_exptl_absorpt_correction_T_max 0.787
_exptl_absorpt_correction_T_min 0.700
_exptl_absorpt_correction_type multi-scan
_exptl_absorpt_process_details
;
multi-scan from symmetry-related measurements 
 Sortav (Blessing 1995)
;
_exptl_crystal_colour colourless
_exptl_crystal_density_diffrn 1.472
_exptl_crystal_density_method 'not measured'
_exptl_crystal_description needle
_exptl_crystal_F_000 952
_exptl_crystal_size_max 0.28
_exptl_crystal_size_mid 0.20
_exptl_crystal_size_min 0.12
_refine_diff_density_max 0.800
_refine_diff_density_min -0.659
_refine_diff_density_rms 0.096
_refine_ls_extinction_coef 0.0037(7)
_refine_ls_extinction_expression Fc^*^=kFc[1+0.001xFc^2^\l^3^/sin(2\q)]^-1/4^
_refine_ls_extinction_method SHELXL
_refine_ls_goodness_of_fit_ref 1.070
_refine_ls_hydrogen_treatment constr
_refine_ls_matrix_type full
_refine_ls_number_parameters 215
_refine_ls_number_reflns 4666
_refine_ls_number_restraints 0
_refine_ls_restrained_S_all 1.070
_refine_ls_R_factor_all 0.0777
_refine_ls_R_factor_gt 0.0436
_refine_ls_shift/su_max 0.001
_refine_ls_shift/su_mean 0.000
_refine_ls_structure_factor_coef Fsqd
_refine_ls_weighting_details 'calc w=1/[\s^2^(Fo^2^)+(0.0565P)^2^+1.6973P] where P=(Fo^2^+2Fc^2^)/3'
_refine_ls_weighting_scheme calc
_refine_ls_wR_factor_gt 0.1037
_refine_ls_wR_factor_ref 0.1284
_reflns_number_gt 3200
_reflns_number_total 4666
_reflns_threshold_expression I>2\s(I)
_cod_data_source_file ja900256g_si_006.cif
_cod_data_source_block k0607a
_cod_original_cell_volume 2131.26(10)
_cod_original_sg_symbol_H-M 'P 21/c'
_cod_database_code 4104484

loop_
_symmetry_equiv_pos_as_xyz
'x, y, z'
'-x, y+1/2, -z+1/2'
'-x, -y, -z'
'x, -y-1/2, z-1/2'

loop_
_atom_site_label
_atom_site_type_symbol
_atom_site_fract_x
_atom_site_fract_y
_atom_site_fract_z
_atom_site_U_iso_or_equiv
_atom_site_adp_type
_atom_site_occupancy
_atom_site_symmetry_multiplicity
_atom_site_calc_flag
_atom_site_refinement_flags
Br1 Br 0.52258(3) 0.74064(4) 0.39378(3) 0.04077(16) Uani 1 1 d .
P1 P 0.27264(6) 0.26692(10) 0.26936(7) 0.0353(2) Uani 1 1 d .
P2 P 0.37425(6) 0.09769(10) 0.31367(6) 0.0326(2) Uani 1 1 d .
Si1 Si 0.07888(9) 0.14143(17) 0.18662(12) 0.0723(4) Uani 1 1 d .
F1 F 0.3283(2) 0.6791(3) 0.4839(2) 0.0846(10) Uani 1 1 d .
F2 F 0.2184(2) 0.6342(4) 0.3588(2) 0.1011(12) Uani 1 1 d .
F3 F 0.23505(19) 0.5106(3) 0.4808(2) 0.0723(8) Uani 1 1 d .
F4 F 0.2985(2) 0.6538(3) 0.1396(2) 0.0833(9) Uani 1 1 d .
F5 F 0.20175(19) 0.5799(3) 0.01138(19) 0.0782(9) Uani 1 1 d .
F6 F 0.17269(19) 0.5747(3) 0.1367(2) 0.0775(9) Uani 1 1 d .
O1 O 0.28264(19) 0.3462(3) 0.36300(19) 0.0481(7) Uani 1 1 d .
O2 O 0.31266(17) 0.3817(3) 0.21795(17) 0.0415(6) Uani 1 1 d .
N1 N 0.1858(2) 0.1985(4) 0.2166(2) 0.0490(9) Uani 1 1 d .
C1 C 0.3497(3) -0.0001(4) 0.4014(3) 0.0435(9) Uani 1 1 d .
H1A H 0.3864 -0.0881 0.4177 0.065 Uiso 1 1 calc R
H1B H 0.2865 -0.0271 0.3781 0.065 Uiso 1 1 calc R
H1C H 0.3628 0.0612 0.4567 0.065 Uiso 1 1 calc R
C2 C 0.3590(3) -0.0148(4) 0.2151(2) 0.0406(9) Uani 1 1 d .
H2A H 0.3959 -0.1022 0.2346 0.061 Uiso 1 1 calc R
H2B H 0.3766 0.0387 0.1696 0.061 Uiso 1 1 calc R
H2C H 0.2961 -0.0429 0.1869 0.061 Uiso 1 1 calc R
C3 C 0.4848(2) 0.1676(5) 0.3587(3) 0.0432(9) Uani 1 1 d .
H3A H 0.5273 0.0869 0.3777 0.065 Uiso 1 1 calc R
H3B H 0.4917 0.2294 0.4126 0.065 Uiso 1 1 calc R
H3C H 0.4962 0.2250 0.3107 0.065 Uiso 1 1 calc R
C4 C 0.0722(5) -0.0418(7) 0.1361(6) 0.138(3) Uani 1 1 d .
H4A H 0.0965 -0.0395 0.0864 0.207 Uiso 1 1 calc R
H4B H 0.0098 -0.0732 0.1107 0.207 Uiso 1 1 calc R
H4C H 0.1068 -0.1099 0.1845 0.207 Uiso 1 1 calc R
C5 C 0.0507(6) 0.1385(13) 0.2929(8) 0.180(5) Uani 1 1 d .
H5A H 0.0821 0.0579 0.3329 0.270 Uiso 1 1 calc R
H5B H -0.0138 0.1256 0.2756 0.270 Uiso 1 1 calc R
H5C H 0.0690 0.2304 0.3265 0.270 Uiso 1 1 calc R
C6 C 0.0051(5) 0.2659(8) 0.0982(7) 0.146(4) Uani 1 1 d .
H6A H 0.0266 0.2751 0.0466 0.219 Uiso 1 1 calc R
H6B H 0.0053 0.3616 0.1261 0.219 Uiso 1 1 calc R
H6C H -0.0558 0.2271 0.0750 0.219 Uiso 1 1 calc R
C7 C 0.3360(2) 0.4697(4) 0.4056(3) 0.0394(9) Uani 1 1 d .
H7A H 0.3601 0.5161 0.3618 0.047 Uiso 1 1 calc R
H7B H 0.3867 0.4395 0.4617 0.047 Uiso 1 1 calc R
C8 C 0.2780(3) 0.5728(5) 0.4311(3) 0.0538(11) Uani 1 1 d .
C9 C 0.2725(3) 0.4041(5) 0.1192(3) 0.0454(10) Uani 1 1 d .
H9B H 0.2239 0.3330 0.0916 0.054 Uiso 1 1 calc R
H9C H 0.3175 0.3908 0.0900 0.054 Uiso 1 1 calc R
C10 C 0.2366(3) 0.5537(5) 0.1031(3) 0.0531(11) Uani 1 1 d .

loop_
_atom_site_aniso_label
_atom_site_aniso_U_11
_atom_site_aniso_U_22
_atom_site_aniso_U_33
_atom_site_aniso_U_23
_atom_site_aniso_U_13
_atom_site_aniso_U_12
Br1 0.0456(3) 0.0445(3) 0.0331(2) 0.00154(16) 0.01523(17) 0.00533(16)
P1 0.0371(5) 0.0331(5) 0.0350(5) 0.0004(4) 0.0123(4) 0.0013(4)
P2 0.0379(5) 0.0320(5) 0.0284(5) 0.0014(4) 0.0124(4) 0.0015(4)
Si1 0.0380(7) 0.0646(9) 0.1049(12) -0.0004(8) 0.0147(7) -0.0043(6)
F1 0.133(3) 0.0523(17) 0.089(2) -0.0285(16) 0.065(2) -0.0164(17)
F2 0.106(3) 0.109(3) 0.084(2) 0.023(2) 0.0292(19) 0.069(2)
F3 0.0792(19) 0.083(2) 0.0733(19) -0.0150(16) 0.0505(16) -0.0055(15)
F4 0.093(2) 0.0524(17) 0.090(2) 0.0200(16) 0.0157(17) -0.0115(16)
F5 0.0728(18) 0.100(2) 0.0556(16) 0.0403(16) 0.0155(13) 0.0220(16)
F6 0.0812(19) 0.078(2) 0.089(2) 0.0218(16) 0.0490(17) 0.0373(16)
O1 0.0680(18) 0.0376(15) 0.0501(16) -0.0097(13) 0.0350(14) -0.0106(13)
O2 0.0487(15) 0.0403(15) 0.0331(13) 0.0096(11) 0.0120(11) 0.0015(12)
N1 0.0382(19) 0.048(2) 0.054(2) 0.0011(17) 0.0089(16) 0.0028(15)
C1 0.058(2) 0.042(2) 0.038(2) 0.0077(17) 0.0261(18) 0.0031(18)
C2 0.053(2) 0.037(2) 0.0314(19) -0.0004(16) 0.0151(17) 0.0029(17)
C3 0.043(2) 0.050(3) 0.035(2) 0.0042(18) 0.0124(17) 0.0020(18)
C4 0.116(6) 0.068(4) 0.187(8) -0.023(5) 0.003(5) -0.035(4)
C5 0.132(7) 0.245(12) 0.226(11) 0.028(10) 0.141(8) 0.005(8)
C6 0.064(4) 0.123(7) 0.191(10) 0.024(6) -0.027(5) 0.013(4)
C7 0.042(2) 0.037(2) 0.038(2) -0.0023(17) 0.0134(16) 0.0004(16)
C8 0.068(3) 0.050(3) 0.048(2) -0.004(2) 0.026(2) 0.008(2)
C9 0.050(2) 0.055(3) 0.031(2) 0.0085(18) 0.0136(17) 0.0094(19)
C10 0.053(3) 0.056(3) 0.048(3) 0.015(2) 0.016(2) 0.008(2)

loop_
_atom_type_symbol
_atom_type_description
_atom_type_scat_dispersion_real
_atom_type_scat_dispersion_imag
_atom_type_scat_source
C C 0.0033 0.0016 'International Tables Vol C Tables 4.2.6.8 and 6.1.1.4'
H H 0.0000 0.0000 'International Tables Vol C Tables 4.2.6.8 and 6.1.1.4'
Br Br -0.2901 2.4595 'International Tables Vol C Tables 4.2.6.8 and 6.1.1.4'
N N 0.0061 0.0033 'International Tables Vol C Tables 4.2.6.8 and 6.1.1.4'
O O 0.0106 0.0060 'International Tables Vol C Tables 4.2.6.8 and 6.1.1.4'
Si Si 0.0817 0.0704 'International Tables Vol C Tables 4.2.6.8 and 6.1.1.4'
P P 0.1023 0.0942 'International Tables Vol C Tables 4.2.6.8 and 6.1.1.4'
F F 0.0171 0.0103 'International Tables Vol C Tables 4.2.6.8 and 6.1.1.4'

loop_
_geom_angle_atom_site_label_1
_geom_angle_atom_site_label_2
_geom_angle_atom_site_label_3
_geom_angle
N1 P1 O1 117.73(18)
N1 P1 O2 118.69(18)
O1 P1 O2 102.99(14)
N1 P1 P2 108.63(14)
O1 P1 P2 103.12(12)
O2 P1 P2 103.81(11)
C3 P2 C2 110.72(19)
C3 P2 C1 110.45(19)
C2 P2 C1 110.79(19)
C3 P2 P1 113.18(15)
C2 P2 P1 106.92(13)
C1 P2 P1 104.59(14)
N1 Si1 C4 107.3(3)
N1 Si1 C6 109.1(3)
C4 Si1 C6 109.3(4)
N1 Si1 C5 108.1(4)
C4 Si1 C5 111.4(5)
C6 Si1 C5 111.5(5)
C7 O1 P1 129.4(2)
C9 O2 P1 121.1(2)
P1 N1 Si1 161.0(3)
O1 C7 C8 107.5(3)
F2 C8 F3 107.7(4)
F2 C8 F1 107.4(4)
F3 C8 F1 106.7(3)
F2 C8 C7 112.9(4)
F3 C8 C7 112.7(4)
F1 C8 C7 109.3(4)
O2 C9 C10 108.0(3)
F6 C10 F4 107.6(4)
F6 C10 F5 107.5(3)
F4 C10 F5 106.7(4)
F6 C10 C9 112.4(4)
F4 C10 C9 112.9(4)
F5 C10 C9 109.5(4)

loop_
_geom_bond_atom_site_label_1
_geom_bond_atom_site_label_2
_geom_bond_distance
P1 N1 1.480(3)
P1 O1 1.575(3)
P1 O2 1.591(3)
P1 P2 2.1809(13)
P2 C3 1.778(4)
P2 C2 1.783(4)
P2 C1 1.786(4)
Si1 N1 1.694(4)
Si1 C4 1.845(7)
Si1 C6 1.848(7)
Si1 C5 1.854(8)
F1 C8 1.342(5)
F2 C8 1.308(5)
F3 C8 1.333(5)
F4 C10 1.324(5)
F5 C10 1.343(5)
F6 C10 1.322(5)
O1 C7 1.433(4)
O2 C9 1.439(4)
C7 C8 1.480(5)
C9 C10 1.479(6)

loop_
_cod_related_entry_id
_cod_related_entry_database
_cod_related_entry_code
1 ChemSpider 30660177
